data_7031011
loop_
_publ_author_name
'Nagel, Christoph'
'McLean, Samantha'
'Poole, Robert K.'
'Braunschweig, Holger'
'Kramer, Thomas'
'Schatzschneider, Ulrich'

_publ_section_title
;
 Introducing [Mn(CO)3(tpa-\k(3)N)](+) as a novel photoactivatable
 CO-releasing molecule with well-defined iCORM intermediates - synthesis,
 spectroscopy, and antibacterial activity.
;
_journal_issue 26
_journal_name_full 'Dalton transactions (Cambridge, England : 2003)'
_journal_page_first 9986
_journal_page_last 9997
_journal_paper_doi 10.1039/c3dt51848e
_journal_volume 43
_journal_year 2014
_chemical_formula_moiety 'C21 H18 Mn N4 O3, Br'
_chemical_formula_sum 'C21 H18 Br Mn N4 O3'
_chemical_formula_weight 509.24
_chemical_name_common
;
?
;
_chemical_name_systematic
; 
?
;
_space_group_IT_number 14
_symmetry_cell_setting monoclinic
_symmetry_space_group_name_Hall '-P 2yn'
_symmetry_space_group_name_H-M 'P 1 21/n 1'
_atom_sites_solution_hydrogens geom
_atom_sites_solution_primary direct
_atom_sites_solution_secondary difmap
_audit_creation_method SHELXL-97
_cell_angle_alpha 90.00
_cell_angle_beta 107.8910(10)
_cell_angle_gamma 90.00
_cell_formula_units_Z 4
_cell_length_a 12.5855(6)
_cell_length_b 11.0905(6)
_cell_length_c 15.6260(8)
_cell_measurement_reflns_used ****
_cell_measurement_temperature 100(2)
_cell_measurement_theta_max 26.79
_cell_measurement_theta_min 2.29
_cell_volume 2075.60(18)
_computing_cell_refinement 'Saint+ ver. 7.68A (Bruker AXS)'
_computing_data_collection 'APEX2 ver. 2010.3 (Bruker AXS)'
_computing_data_reduction 'Saint+ ver. 7.68A (Bruker AXS)'
_computing_molecular_graphics 'XP ver. 5.1 (Bruker AXS, 1998)'
_computing_publication_material 'SHELXL-97 (Sheldrick, 2008)'
_computing_structure_refinement 'SHELXL-97 (Sheldrick, 2008)'
_computing_structure_solution 'SHELXS-97 (Sheldrick, 2008)'
_diffrn_ambient_temperature 100(2)
_diffrn_detector_area_resol_mean 8.333
_diffrn_measured_fraction_theta_full 1.000
_diffrn_measured_fraction_theta_max 0.997
_diffrn_measurement_device_type 'Bruker X8-APEX II'
_diffrn_measurement_method '\f and \w scans'
_diffrn_radiation_monochromator 'multi-layer mirror'
_diffrn_radiation_source 'rotating anode'
_diffrn_radiation_type MoK\a
_diffrn_radiation_wavelength 0.71073
_diffrn_reflns_av_R_equivalents 0.0492
_diffrn_reflns_av_sigmaI/netI 0.0256
_diffrn_reflns_limit_h_max 15
_diffrn_reflns_limit_h_min -15
_diffrn_reflns_limit_k_max 14
_diffrn_reflns_limit_k_min -14
_diffrn_reflns_limit_l_max 19
_diffrn_reflns_limit_l_min -18
_diffrn_reflns_number 31751
_diffrn_reflns_theta_full 26.00
_diffrn_reflns_theta_max 26.82
_diffrn_reflns_theta_min 1.83
_exptl_absorpt_coefficient_mu 2.592
_exptl_absorpt_correction_T_max 0.7454
_exptl_absorpt_correction_T_min 0.4684
_exptl_absorpt_correction_type multi-scan
_exptl_absorpt_process_details 'Sadabs 2008/1 (Bruker 2008)'
_exptl_crystal_colour colourless
_exptl_crystal_density_diffrn 1.630
_exptl_crystal_density_method 'not measured'
_exptl_crystal_description block
_exptl_crystal_F_000 1024
_exptl_crystal_size_max 0.31
_exptl_crystal_size_mid 0.25
_exptl_crystal_size_min 0.16
_refine_diff_density_max 0.798
_refine_diff_density_min -0.299
_refine_diff_density_rms 0.066
_refine_ls_extinction_method none
_refine_ls_goodness_of_fit_ref 1.030
_refine_ls_hydrogen_treatment constr
_refine_ls_matrix_type full
_refine_ls_number_parameters 271
_refine_ls_number_reflns 4426
_refine_ls_number_restraints 0
_refine_ls_restrained_S_all 1.030
_refine_ls_R_factor_all 0.0280
_refine_ls_R_factor_gt 0.0244
_refine_ls_shift/su_max 0.002
_refine_ls_shift/su_mean 0.000
_refine_ls_structure_factor_coef Fsqd
_refine_ls_weighting_details 'calc w=1/[\s^2^(Fo^2^)+(0.0378P)^2^+1.2200P] where P=(Fo^2^+2Fc^2^)/3'
_refine_ls_weighting_scheme calc
_refine_ls_wR_factor_gt 0.0653
_refine_ls_wR_factor_ref 0.0681
_reflns_number_gt 4030
_reflns_number_total 4426
_reflns_threshold_expression >2sigma(I)
_cod_data_source_file c3dt51848e2.cif
_cod_data_source_block 1
_cod_depositor_comments
;
The following automatic conversions were performed:

'_symmetry_cell_setting' value 'Monoclinic' changed to 'monoclinic'
according to
/usr/data/users/saulius/crontab/automatic-downloads/rss-feeds/RSC/lib/dictionaries/cif_core.dic
dictionary named 'cif_core.dic' version 2.4.2 from 2011-04-26.

Automatic conversion script
Id: cif_fix_values 2281 2013-09-26 08:29:07Z andrius 

 Adding full bibliography for 7031011--7031012.cif.
;
_cod_original_sg_symbol_H-M P2(1)/n
_cod_database_code 7031011

loop_
_symmetry_equiv_pos_as_xyz
'x, y, z'
'-x+1/2, y+1/2, -z+1/2'
'-x, -y, -z'
'x-1/2, -y-1/2, z-1/2'

loop_
_atom_site_label
_atom_site_type_symbol
_atom_site_fract_x
_atom_site_fract_y
_atom_site_fract_z
_atom_site_U_iso_or_equiv
_atom_site_adp_type
_atom_site_occupancy
_atom_site_symmetry_multiplicity
_atom_site_calc_flag
_atom_site_refinement_flags
Mn1 Mn 0.72323(2) 0.61879(2) 0.338379(17) 0.01212(7) Uani 1 1 d .
O1 O 0.58988(12) 0.54580(13) 0.15600(9) 0.0287(3) Uani 1 1 d .
C1 C 0.63854(14) 0.57419(15) 0.22776(12) 0.0182(3) Uani 1 1 d .
Br1 Br 0.262914(14) 0.611615(15) 0.188935(11) 0.01900(7) Uani 1 1 d .
O2 O 0.86111(11) 0.40573(11) 0.32939(9) 0.0233(3) Uani 1 1 d .
C2 C 0.81247(13) 0.49008(15) 0.33618(11) 0.0161(3) Uani 1 1 d .
O3 O 0.84800(10) 0.76010(12) 0.24077(9) 0.0254(3) Uani 1 1 d .
C3 C 0.80117(14) 0.70877(14) 0.28158(11) 0.0166(3) Uani 1 1 d .
N11 N 0.81001(11) 0.68201(12) 0.46924(9) 0.0136(3) Uani 1 1 d .
C12 C 0.93450(13) 0.66227(14) 0.50864(11) 0.0158(3) Uani 1 1 d .
H12A H 0.9605 0.7046 0.5672 0.019 Uiso 1 1 calc R
H12B H 0.9479 0.5751 0.5207 0.019 Uiso 1 1 calc R
C13 C 0.78950(13) 0.81515(14) 0.46497(11) 0.0155(3) Uani 1 1 d .
H13A H 0.8075 0.8483 0.5266 0.019 Uiso 1 1 calc R
H13B H 0.8383 0.8550 0.4344 0.019 Uiso 1 1 calc R
C14 C 0.75726(15) 0.62740(15) 0.53494(12) 0.0172(3) Uani 1 1 d .
H14A H 0.8171 0.5997 0.5888 0.021 Uiso 1 1 calc R
H14B H 0.7140 0.6905 0.5544 0.021 Uiso 1 1 calc R
C21 C 1.00489(13) 0.70377(15) 0.45159(11) 0.0157(3) Uani 1 1 d .
N22 N 1.02665(12) 0.62056(12) 0.39686(10) 0.0168(3) Uani 1 1 d .
C23 C 1.08842(14) 0.65424(15) 0.34501(12) 0.0188(3) Uani 1 1 d .
H23 H 1.1035 0.5960 0.3057 0.023 Uiso 1 1 calc R
C24 C 1.13183(14) 0.76915(16) 0.34524(13) 0.0213(4) Uani 1 1 d .
H24 H 1.1742 0.7894 0.3064 0.026 Uiso 1 1 calc R
C25 C 1.11158(15) 0.85355(16) 0.40367(13) 0.0222(4) Uani 1 1 d .
H25 H 1.1409 0.9329 0.4065 0.027 Uiso 1 1 calc R
C26 C 1.04778(14) 0.82004(15) 0.45786(12) 0.0195(3) Uani 1 1 d .
H26 H 1.0335 0.8761 0.4990 0.023 Uiso 1 1 calc R
C31 C 0.66990(13) 0.83944(15) 0.41453(11) 0.0159(3) Uani 1 1 d .
N32 N 0.62224(11) 0.75874(12) 0.34963(9) 0.0144(3) Uani 1 1 d .
C33 C 0.51454(14) 0.77497(15) 0.30056(11) 0.0174(3) Uani 1 1 d .
H33 H 0.4799 0.7175 0.2556 0.021 Uiso 1 1 calc R
C34 C 0.45288(15) 0.87249(15) 0.31356(12) 0.0202(4) Uani 1 1 d .
H34 H 0.3772 0.8819 0.2778 0.024 Uiso 1 1 calc R
C35 C 0.50264(15) 0.95631(16) 0.37929(13) 0.0230(4) Uani 1 1 d .
H35 H 0.4621 1.0248 0.3885 0.028 Uiso 1 1 calc R
C36 C 0.61256(15) 0.93894(16) 0.43158(13) 0.0216(4) Uani 1 1 d .
H36 H 0.6479 0.9941 0.4781 0.026 Uiso 1 1 calc R
C41 C 0.68141(13) 0.52324(14) 0.49680(11) 0.0159(3) Uani 1 1 d .
N42 N 0.64192(11) 0.51574(12) 0.40654(9) 0.0144(3) Uani 1 1 d .
C43 C 0.56430(14) 0.43085(15) 0.36940(12) 0.0178(3) Uani 1 1 d .
H43 H 0.5336 0.4279 0.3058 0.021 Uiso 1 1 calc R
C44 C 0.52811(15) 0.34854(16) 0.42032(13) 0.0219(4) Uani 1 1 d .
H44 H 0.4738 0.2896 0.3924 0.026 Uiso 1 1 calc R
C45 C 0.57241(16) 0.35333(16) 0.51301(13) 0.0233(4) Uani 1 1 d .
H45 H 0.5505 0.2959 0.5495 0.028 Uiso 1 1 calc R
C46 C 0.64931(14) 0.44284(16) 0.55239(12) 0.0201(4) Uani 1 1 d .
H46 H 0.6792 0.4488 0.6159 0.024 Uiso 1 1 calc R

loop_
_atom_site_aniso_label
_atom_site_aniso_U_11
_atom_site_aniso_U_22
_atom_site_aniso_U_33
_atom_site_aniso_U_23
_atom_site_aniso_U_13
_atom_site_aniso_U_12
Mn1 0.01296(13) 0.01282(13) 0.01102(14) 0.00074(8) 0.00433(10) 0.00020(8)
O1 0.0340(7) 0.0327(7) 0.0153(7) -0.0016(5) 0.0016(6) -0.0096(6)
C1 0.0182(8) 0.0185(8) 0.0190(9) 0.0020(6) 0.0073(7) -0.0020(6)
Br1 0.01821(10) 0.02248(10) 0.01723(11) -0.00189(6) 0.00679(7) -0.00478(6)
O2 0.0187(6) 0.0194(6) 0.0300(7) -0.0080(5) 0.0048(5) 0.0021(5)
C2 0.0150(7) 0.0199(8) 0.0130(8) -0.0011(6) 0.0037(6) -0.0039(6)
O3 0.0212(6) 0.0297(7) 0.0273(7) 0.0126(6) 0.0102(6) 0.0003(5)
C3 0.0161(8) 0.0162(7) 0.0153(8) 0.0012(6) 0.0017(6) 0.0028(6)
N11 0.0143(6) 0.0140(6) 0.0130(7) 0.0012(5) 0.0048(5) 0.0017(5)
C12 0.0146(8) 0.0166(8) 0.0151(8) 0.0022(6) 0.0030(6) 0.0035(6)
C13 0.0160(8) 0.0134(7) 0.0162(8) -0.0009(6) 0.0037(6) 0.0022(6)
C14 0.0187(8) 0.0212(8) 0.0130(8) 0.0012(6) 0.0068(7) 0.0012(6)
C21 0.0120(7) 0.0176(8) 0.0153(8) 0.0019(6) 0.0008(6) 0.0029(6)
N22 0.0142(7) 0.0169(7) 0.0183(8) 0.0006(5) 0.0035(6) 0.0023(5)
C23 0.0165(8) 0.0202(8) 0.0198(9) -0.0008(7) 0.0057(7) 0.0029(6)
C24 0.0162(8) 0.0242(9) 0.0244(9) 0.0040(7) 0.0076(7) 0.0008(7)
C25 0.0180(8) 0.0182(8) 0.0284(10) 0.0011(7) 0.0042(7) -0.0025(7)
C26 0.0165(8) 0.0192(8) 0.0205(9) -0.0032(6) 0.0024(7) 0.0004(6)
C31 0.0157(8) 0.0170(8) 0.0151(8) 0.0021(6) 0.0048(6) 0.0008(6)
N32 0.0152(7) 0.0152(6) 0.0138(7) 0.0034(5) 0.0059(5) 0.0009(5)
C33 0.0158(8) 0.0211(8) 0.0150(8) 0.0039(6) 0.0045(6) -0.0012(6)
C34 0.0156(8) 0.0248(9) 0.0200(9) 0.0079(7) 0.0053(7) 0.0038(6)
C35 0.0222(9) 0.0221(8) 0.0264(10) 0.0034(7) 0.0096(7) 0.0082(7)
C36 0.0222(9) 0.0191(8) 0.0227(9) -0.0021(7) 0.0057(7) 0.0040(7)
C41 0.0141(8) 0.0176(8) 0.0169(8) 0.0030(6) 0.0063(6) 0.0049(6)
N42 0.0154(6) 0.0136(6) 0.0159(7) 0.0010(5) 0.0074(5) 0.0026(5)
C43 0.0171(8) 0.0164(8) 0.0213(9) -0.0014(6) 0.0081(7) 0.0012(6)
C44 0.0226(9) 0.0161(8) 0.0310(10) -0.0003(7) 0.0142(8) -0.0003(7)
C45 0.0254(9) 0.0190(8) 0.0311(10) 0.0080(7) 0.0170(8) 0.0030(7)
C46 0.0195(8) 0.0230(8) 0.0203(9) 0.0060(7) 0.0096(7) 0.0057(7)

loop_
_atom_type_symbol
_atom_type_description
_atom_type_scat_dispersion_real
_atom_type_scat_dispersion_imag
_atom_type_scat_source
C C 0.0033 0.0016 'International Tables Vol C Tables 4.2.6.8 and 6.1.1.4'
H H 0.0000 0.0000 'International Tables Vol C Tables 4.2.6.8 and 6.1.1.4'
N N 0.0061 0.0033 'International Tables Vol C Tables 4.2.6.8 and 6.1.1.4'
O O 0.0106 0.0060 'International Tables Vol C Tables 4.2.6.8 and 6.1.1.4'
Mn Mn 0.3368 0.7283 'International Tables Vol C Tables 4.2.6.8 and 6.1.1.4'
Br Br -0.2901 2.4595 'International Tables Vol C Tables 4.2.6.8 and 6.1.1.4'

loop_
_geom_angle_atom_site_label_1
_geom_angle_atom_site_label_2
_geom_angle_atom_site_label_3
_geom_angle
C1 Mn1 C3 86.04(7)
C1 Mn1 C2 87.32(8)
C3 Mn1 C2 89.58(7)
C1 Mn1 N42 95.94(7)
C3 Mn1 N42 177.48(7)
C2 Mn1 N42 88.96(6)
C1 Mn1 N32 95.21(7)
C3 Mn1 N32 93.92(6)
C2 Mn1 N32 175.82(6)
N42 Mn1 N32 87.46(5)
C1 Mn1 N11 174.48(7)
C3 Mn1 N11 95.41(6)
C2 Mn1 N11 98.01(6)
N42 Mn1 N11 82.76(5)
N32 Mn1 N11 79.39(5)
O1 C1 Mn1 176.24(15)
O2 C2 Mn1 174.39(15)
O3 C3 Mn1 175.21(15)
C13 N11 C14 108.66(12)
C13 N11 C12 107.68(12)
C14 N11 C12 106.37(12)
C13 N11 Mn1 104.63(9)
C14 N11 Mn1 108.62(10)
C12 N11 Mn1 120.46(10)
C21 C12 N11 115.98(13)
C21 C12 H12A 108.3
N11 C12 H12A 108.3
C21 C12 H12B 108.3
N11 C12 H12B 108.3
H12A C12 H12B 107.4
C31 C13 N11 109.48(13)
C31 C13 H13A 109.8
N11 C13 H13A 109.8
C31 C13 H13B 109.8
N11 C13 H13B 109.8
H13A C13 H13B 108.2
C41 C14 N11 113.43(14)
C41 C14 H14A 108.9
N11 C14 H14A 108.9
C41 C14 H14B 108.9
N11 C14 H14B 108.9
H14A C14 H14B 107.7
N22 C21 C26 122.15(16)
N22 C21 C12 116.00(14)
C26 C21 C12 121.82(15)
C23 N22 C21 117.67(14)
N22 C23 C24 123.87(16)
N22 C23 H23 118.1
C24 C23 H23 118.1
C25 C24 C23 118.10(16)
C25 C24 H24 120.9
C23 C24 H24 120.9
C24 C25 C26 118.71(16)
C24 C25 H25 120.6
C26 C25 H25 120.6
C25 C26 C21 119.44(16)
C25 C26 H26 120.3
C21 C26 H26 120.3
N32 C31 C36 122.33(15)
N32 C31 C13 114.89(14)
C36 C31 C13 122.76(15)
C31 N32 C33 118.46(14)
C31 N32 Mn1 115.06(11)
C33 N32 Mn1 126.46(11)
N32 C33 C34 122.18(16)
N32 C33 H33 118.9
C34 C33 H33 118.9
C33 C34 C35 119.22(16)
C33 C34 H34 120.4
C35 C34 H34 120.4
C34 C35 C36 119.06(16)
C34 C35 H35 120.5
C36 C35 H35 120.5
C35 C36 C31 118.72(17)
C35 C36 H36 120.6
C31 C36 H36 120.6
N42 C41 C46 122.07(16)
N42 C41 C14 116.66(14)
C46 C41 C14 121.18(16)
C41 N42 C43 118.56(14)
C41 N42 Mn1 115.45(11)
C43 N42 Mn1 125.33(12)
N42 C43 C44 122.48(17)
N42 C43 H43 118.8
C44 C43 H43 118.8
C43 C44 C45 118.74(17)
C43 C44 H44 120.6
C45 C44 H44 120.6
C44 C45 C46 119.49(16)
C44 C45 H45 120.3
C46 C45 H45 120.3
C41 C46 C45 118.56(17)
C41 C46 H46 120.7
C45 C46 H46 120.7

loop_
_geom_bond_atom_site_label_1
_geom_bond_atom_site_label_2
_geom_bond_distance
Mn1 C1 1.7991(18)
Mn1 C3 1.8112(17)
Mn1 C2 1.8231(17)
Mn1 N42 2.0390(14)
Mn1 N32 2.0476(13)
Mn1 N11 2.1198(14)
O1 C1 1.144(2)
O2 C2 1.141(2)
O3 C3 1.144(2)
N11 C13 1.4970(19)
N11 C14 1.510(2)
N11 C12 1.513(2)
C12 C21 1.509(2)
C12 H12A 0.9900
C12 H12B 0.9900
C13 C31 1.493(2)
C13 H13A 0.9900
C13 H13B 0.9900
C14 C41 1.501(2)
C14 H14A 0.9900
C14 H14B 0.9900
C21 N22 1.342(2)
C21 C26 1.390(2)
N22 C23 1.337(2)
C23 C24 1.386(2)
C23 H23 0.9500
C24 C25 1.385(3)
C24 H24 0.9500
C25 C26 1.385(3)
C25 H25 0.9500
C26 H26 0.9500
C31 N32 1.347(2)
C31 C36 1.388(2)
N32 C33 1.349(2)
C33 C34 1.382(2)
C33 H33 0.9500
C34 C35 1.384(3)
C34 H34 0.9500
C35 C36 1.387(3)
C35 H35 0.9500
C36 H36 0.9500
C41 N42 1.346(2)
C41 C46 1.389(2)
N42 C43 1.352(2)
C43 C44 1.377(2)
C43 H43 0.9500
C44 C45 1.384(3)
C44 H44 0.9500
C45 C46 1.391(3)
C45 H45 0.9500
C46 H46 0.9500

loop_
_geom_torsion_atom_site_label_1
_geom_torsion_atom_site_label_2
_geom_torsion_atom_site_label_3
_geom_torsion_atom_site_label_4
_geom_torsion
C3 Mn1 N11 C13 60.31(10)
C2 Mn1 N11 C13 150.64(10)
N42 Mn1 N11 C13 -121.44(10)
N32 Mn1 N11 C13 -32.68(9)
C3 Mn1 N11 C14 176.22(10)
C2 Mn1 N11 C14 -93.44(10)
N42 Mn1 N11 C14 -5.52(10)
N32 Mn1 N11 C14 83.23(10)
C3 Mn1 N11 C12 -60.87(12)
C2 Mn1 N11 C12 29.46(12)
N42 Mn1 N11 C12 117.38(11)
N32 Mn1 N11 C12 -153.86(12)
C13 N11 C12 C21 -66.93(17)
C14 N11 C12 C21 176.73(13)
Mn1 N11 C12 C21 52.75(17)
C14 N11 C13 C31 -73.22(16)
C12 N11 C13 C31 171.95(13)
Mn1 N11 C13 C31 42.66(14)
C13 N11 C14 C41 127.94(14)
C12 N11 C14 C41 -116.38(14)
Mn1 N11 C14 C41 14.66(15)
N11 C12 C21 N22 -92.59(17)
N11 C12 C21 C26 89.61(19)
C26 C21 N22 C23 -2.5(2)
C12 C21 N22 C23 179.73(14)
C21 N22 C23 C24 0.6(3)
N22 C23 C24 C25 1.1(3)
C23 C24 C25 C26 -1.0(3)
C24 C25 C26 C21 -0.7(3)
N22 C21 C26 C25 2.6(3)
C12 C21 C26 C25 -179.77(15)
N11 C13 C31 N32 -31.23(19)
N11 C13 C31 C36 150.16(16)
C36 C31 N32 C33 -0.9(2)
C13 C31 N32 C33 -179.50(14)
C36 C31 N32 Mn1 -179.36(13)
C13 C31 N32 Mn1 2.04(18)
C1 Mn1 N32 C31 -163.00(12)
C3 Mn1 N32 C31 -76.63(12)
N42 Mn1 N32 C31 101.26(12)
N11 Mn1 N32 C31 18.15(11)
C1 Mn1 N32 C33 18.68(14)
C3 Mn1 N32 C33 105.04(14)
N42 Mn1 N32 C33 -77.06(13)
N11 Mn1 N32 C33 -160.17(14)
C31 N32 C33 C34 1.4(2)
Mn1 N32 C33 C34 179.64(12)
N32 C33 C34 C35 -0.3(3)
C33 C34 C35 C36 -1.2(3)
C34 C35 C36 C31 1.7(3)
N32 C31 C36 C35 -0.6(3)
C13 C31 C36 C35 177.88(16)
N11 C14 C41 N42 -20.5(2)
N11 C14 C41 C46 162.84(14)
C46 C41 N42 C43 3.4(2)
C14 C41 N42 C43 -173.19(14)
C46 C41 N42 Mn1 -167.71(12)
C14 C41 N42 Mn1 15.66(17)
C1 Mn1 N42 C41 -179.97(12)
C2 Mn1 N42 C41 92.83(12)
N32 Mn1 N42 C41 -85.00(11)
N11 Mn1 N42 C41 -5.37(11)
C1 Mn1 N42 C43 9.56(14)
C2 Mn1 N42 C43 -77.64(14)
N32 Mn1 N42 C43 104.53(13)
N11 Mn1 N42 C43 -175.84(13)
C41 N42 C43 C44 -3.1(2)
Mn1 N42 C43 C44 167.15(12)
N42 C43 C44 C45 0.4(3)
C43 C44 C45 C46 2.0(3)
N42 C41 C46 C45 -1.2(2)
C14 C41 C46 C45 175.32(15)
C44 C45 C46 C41 -1.6(2)
